data_7705478
loop_
_publ_author_name
'Arauzo, A.'
'Gasque, L.'
'Fuertes, S.'
'Tenorio, C.'
'Bern\`es, S'
'Bartolom\'e, E'

_publ_section_title
;
 Coumarin-lanthanide based compounds with SMM behavior and high quantum
 yield luminescence.
;
_journal_issue 39
_journal_name_full 'Dalton transactions (Cambridge, England : 2003)'
_journal_page_first 13671
_journal_page_last 13684
_journal_paper_doi 10.1039/d0dt02614j
_journal_volume 49
_journal_year 2020
_chemical_formula_moiety 'C57 H37 N2 O12 Tm, 0.7(C2 H6 O)'
_chemical_formula_sum 'C58.4 H41.2 N2 O12.7 Tm'
_chemical_formula_weight 1143.06
_space_group_crystal_system triclinic
_space_group_IT_number 2
_space_group_name_Hall '-P 1'
_space_group_name_H-M_alt 'P -1'
_atom_sites_solution_hydrogens geom
_atom_sites_solution_primary dual
_atom_sites_solution_secondary difmap
_audit_creation_date 2019-01-17
_audit_creation_method SHELXL-2018/3
_audit_update_record
;
2020-06-30 deposited with the CCDC.	2020-09-22 downloaded from the CCDC.
;
_cell_angle_alpha 78.343(4)
_cell_angle_beta 76.447(3)
_cell_angle_gamma 68.722(3)
_cell_formula_units_Z 2
_cell_length_a 11.5992(5)
_cell_length_b 13.3015(6)
_cell_length_c 18.3354(8)
_cell_measurement_reflns_used 31185
_cell_measurement_temperature 295(1)
_cell_measurement_theta_max 24.98
_cell_measurement_theta_min 2.30
_cell_volume 2541.2(2)
_computing_cell_refinement 'X-AREA 1.82'
_computing_data_collection 'X-AREA 1.82 (Stoe & Cie, 2018)'
_computing_data_reduction 'X-AREA 1.82'
_computing_molecular_graphics 'XP in SHELXTL-Plus (Sheldrick, 2008) and Mercury (Macrae et al., 2008)'
_computing_publication_material 'PublCif (Westrip, 2010)'
_computing_structure_refinement 'SHELXL-2018/3 (Sheldrick, 2018)'
_computing_structure_solution 'SHELXT-2018/2 (Sheldrick, 2015a)'
_diffrn_ambient_environment air
_diffrn_ambient_temperature 295(1)
_diffrn_detector 'Reverse-biased silicon diode array'
_diffrn_detector_area_resol_mean 5.81
_diffrn_detector_type 'Dectris Pilatus 100K R'
_diffrn_measured_fraction_theta_full 0.998
_diffrn_measured_fraction_theta_max 0.998
_diffrn_measurement_details
;
1151 frames, 65 s/frame, 1 deg./frame, detector distance = 40 mm
;
_diffrn_measurement_device 'Eulerian four-circle diffractometer'
_diffrn_measurement_device_type 'Stoe Stadivari'
_diffrn_measurement_method '\w scans'
_diffrn_measurement_specimen_support Mitegen
_diffrn_radiation_collimation '0.6 mm diameter'
_diffrn_radiation_monochromator 'Graded multilayer mirror'
_diffrn_radiation_polarisn_norm -90
_diffrn_radiation_probe x-ray
_diffrn_radiation_type AgK\a
_diffrn_radiation_wavelength 0.56083
_diffrn_reflns_av_R_equivalents 0.1091
_diffrn_reflns_av_unetI/netI 0.1158
_diffrn_reflns_Laue_measured_fraction_full 0.998
_diffrn_reflns_Laue_measured_fraction_max 0.998
_diffrn_reflns_limit_h_max 14
_diffrn_reflns_limit_h_min -15
_diffrn_reflns_limit_k_max 17
_diffrn_reflns_limit_k_min -18
_diffrn_reflns_limit_l_max 25
_diffrn_reflns_limit_l_min -25
_diffrn_reflns_number 69885
_diffrn_reflns_point_group_measured_fraction_full 0.998
_diffrn_reflns_point_group_measured_fraction_max 0.998
_diffrn_reflns_theta_full 19.664
_diffrn_reflns_theta_max 22.499
_diffrn_reflns_theta_min 2.615
_diffrn_source 'Sealed X-ray tube'
_diffrn_source_current 0.600
_diffrn_source_power 0.039
_diffrn_source_type 'Axo Astix-f Microfocus source'
_diffrn_source_voltage 65
_exptl_absorpt_coefficient_mu 0.977
_exptl_absorpt_correction_T_max 1.0000
_exptl_absorpt_correction_T_min 0.4837
_exptl_absorpt_correction_type multi-scan
_exptl_absorpt_process_details 'X-AREA 1.82 (Stoe & Cie, 2018)'
_exptl_crystal_colour colourless
_exptl_crystal_density_diffrn 1.494
_exptl_crystal_description prism
_exptl_crystal_F_000 1152
_exptl_crystal_recrystallization_method 'Re-crystallisation from solvent: Ethanol'
_exptl_crystal_size_max 0.301
_exptl_crystal_size_mid 0.084
_exptl_crystal_size_min 0.032
_refine_diff_density_max 1.227
_refine_diff_density_min -0.636
_refine_diff_density_rms 0.074
_refine_ls_extinction_method none
_refine_ls_goodness_of_fit_ref 0.768
_refine_ls_hydrogen_treatment constr
_refine_ls_matrix_type full
_refine_ls_number_constraints 0
_refine_ls_number_parameters 681
_refine_ls_number_reflns 13501
_refine_ls_number_restraints 13
_refine_ls_restrained_S_all 0.768
_refine_ls_R_factor_all 0.0869
_refine_ls_R_factor_gt 0.0392
_refine_ls_shift/su_max 0.001
_refine_ls_shift/su_mean 0.000
_refine_ls_structure_factor_coef Fsqd
_refine_ls_weighting_details 'w=1/[\s^2^(Fo^2^)+(0.0143P)^2^] where P=(Fo^2^+2Fc^2^)/3'
_refine_ls_weighting_scheme calc
_refine_ls_wR_factor_gt 0.0567
_refine_ls_wR_factor_ref 0.0646
_reflns_Friedel_coverage 0.000
_reflns_number_gt 7615
_reflns_number_total 13501
_reflns_threshold_expression 'I > 2\s(I)'
_cod_data_source_file d0dt02614j2.cif
_cod_data_source_block Tm-batho
_cod_depositor_comments 'Adding full bibliography for 7705471--7705478.cif.'
_cod_original_formula_sum 'C58.40 H41.20 N2 O12.70 Tm'
_cod_database_code 7705478
_shelx_shelxl_version_number 2018/3
_shelx_estimated_absorpt_t_min 0.757
_shelx_estimated_absorpt_t_max 0.969

loop_
_space_group_symop_operation_xyz
'x, y, z'
'-x, -y, -z'

loop_
_atom_site_label
_atom_site_type_symbol
_atom_site_fract_x
_atom_site_fract_y
_atom_site_fract_z
_atom_site_U_iso_or_equiv
_atom_site_adp_type
_atom_site_occupancy
_atom_site_site_symmetry_order
_atom_site_calc_flag
_atom_site_refinement_flags_posn
_atom_site_refinement_flags_adp
_atom_site_refinement_flags_occupancy
_atom_site_disorder_assembly
_atom_site_disorder_group
Tm1 Tm 0.41157(2) 0.36102(2) 0.31503(2) 0.04353(6) Uani 1 1 d . . . . .
O1 O 0.3067(3) 0.0690(2) 0.59307(15) 0.0734(8) Uani 1 1 d . . . . .
O2 O 0.3818(3) 0.1624(3) 0.64269(16) 0.0876(10) Uani 1 1 d . . . . .
O3 O 0.4145(2) 0.1956(2) 0.37737(14) 0.0609(8) Uani 1 1 d . . . . .
O4 O 0.4667(2) 0.3381(2) 0.43339(14) 0.0521(7) Uani 1 1 d . . . . .
C2 C 0.3667(4) 0.1454(3) 0.5839(2) 0.0594(11) Uani 1 1 d . . . . .
C3 C 0.4017(3) 0.1947(3) 0.50831(19) 0.0438(9) Uani 1 1 d . . . . .
C4 C 0.3812(3) 0.1618(3) 0.4453(2) 0.0476(9) Uani 1 1 d . . . . .
C5 C 0.3177(4) 0.0803(3) 0.4594(2) 0.0527(10) Uani 1 1 d . . . . .
C6 C 0.2884(4) 0.0480(3) 0.4007(2) 0.0705(13) Uani 1 1 d . . . . .
H6 H 0.314519 0.074058 0.350891 0.085 Uiso 1 1 calc R U . . .
C7 C 0.2205(5) -0.0228(4) 0.4160(3) 0.0865(15) Uani 1 1 d . . . . .
H7 H 0.200863 -0.044732 0.376758 0.104 Uiso 1 1 calc R U . . .
C8 C 0.1820(5) -0.0607(4) 0.4906(3) 0.0964(18) Uani 1 1 d . . . . .
H8 H 0.135129 -0.107285 0.500939 0.116 Uiso 1 1 calc R U . . .
C9 C 0.2113(5) -0.0312(4) 0.5490(3) 0.0908(17) Uani 1 1 d . . . . .
H9 H 0.186448 -0.058475 0.598783 0.109 Uiso 1 1 calc R U . . .
C10 C 0.2794(4) 0.0409(3) 0.5328(3) 0.0627(11) Uani 1 1 d . . . . .
C11 C 0.4567(3) 0.2796(3) 0.4958(2) 0.0470(10) Uani 1 1 d . . . . .
C12 C 0.5059(4) 0.3018(4) 0.5575(2) 0.0722(13) Uani 1 1 d . . . . .
H12A H 0.563748 0.235457 0.577777 0.108 Uiso 1 1 calc R U . . .
H12B H 0.437139 0.329992 0.596926 0.108 Uiso 1 1 calc R U . . .
H12C H 0.548237 0.354104 0.537265 0.108 Uiso 1 1 calc R U . . .
O21 O -0.1425(2) 0.5738(2) 0.43043(16) 0.0687(8) Uani 1 1 d . . . . .
O22 O -0.0767(3) 0.7074(3) 0.4336(2) 0.0950(11) Uani 1 1 d . . . . .
O23 O 0.2081(2) 0.3791(2) 0.34423(17) 0.0732(9) Uani 1 1 d . . . . .
O24 O 0.2970(2) 0.5293(2) 0.35554(14) 0.0543(7) Uani 1 1 d . . . . .
C22 C -0.0451(4) 0.6170(4) 0.4179(2) 0.0619(12) Uani 1 1 d . . . . .
C23 C 0.0808(3) 0.5494(3) 0.3882(2) 0.0485(9) Uani 1 1 d . . . . .
C24 C 0.1023(4) 0.4443(4) 0.3713(2) 0.0523(11) Uani 1 1 d . . . . .
C25 C -0.0062(3) 0.4070(3) 0.3829(2) 0.0515(10) Uani 1 1 d . . . . .
C26 C 0.0071(4) 0.3057(4) 0.3652(2) 0.0627(12) Uani 1 1 d . . . . .
H26 H 0.085808 0.260470 0.345053 0.075 Uiso 1 1 calc R U . . .
C27 C -0.0968(4) 0.2727(4) 0.3776(2) 0.0676(13) Uani 1 1 d . . . . .
H27 H -0.088195 0.205597 0.365232 0.081 Uiso 1 1 calc R U . . .
C28 C -0.2125(4) 0.3391(4) 0.4081(2) 0.0721(14) Uani 1 1 d . . . . .
H28 H -0.281889 0.316171 0.416550 0.087 Uiso 1 1 calc R U . . .
C29 C -0.2277(4) 0.4389(4) 0.4263(2) 0.0717(13) Uani 1 1 d . . . . .
H29 H -0.306491 0.483418 0.446853 0.086 Uiso 1 1 calc R U . . .
C30 C -0.1225(4) 0.4723(4) 0.4133(2) 0.0549(10) Uani 1 1 d . . . . .
C31 C 0.1860(4) 0.5881(3) 0.3760(2) 0.0499(10) Uani 1 1 d . . . . .
C32 C 0.1661(4) 0.7039(3) 0.3856(3) 0.0757(13) Uani 1 1 d . . . . .
H32A H 0.134346 0.714287 0.437760 0.113 Uiso 1 1 calc R U . . .
H32B H 0.106703 0.753276 0.355112 0.113 Uiso 1 1 calc R U . . .
H32C H 0.244590 0.717611 0.369922 0.113 Uiso 1 1 calc R U . . .
O41 O 0.2421(3) 0.4899(3) 0.01421(16) 0.0801(9) Uani 1 1 d . . . . .
O42 O 0.1794(3) 0.3510(3) 0.05939(17) 0.0986(12) Uani 1 1 d . . . . .
O43 O 0.3937(2) 0.4630(2) 0.20035(14) 0.0608(7) Uani 1 1 d . . . . .
O44 O 0.3869(2) 0.2626(2) 0.23264(14) 0.0577(7) Uani 1 1 d . . . . .
C42 C 0.2398(4) 0.4023(4) 0.0693(2) 0.0705(13) Uani 1 1 d . . . . .
C43 C 0.3032(3) 0.3850(3) 0.1317(2) 0.0528(10) Uani 1 1 d . . . . .
C44 C 0.3516(3) 0.4642(3) 0.1421(2) 0.0515(10) Uani 1 1 d . . . . .
C45 C 0.3574(4) 0.5512(3) 0.0790(2) 0.0561(10) Uani 1 1 d . . . . .
C46 C 0.4219(4) 0.6222(3) 0.0778(2) 0.0639(11) Uani 1 1 d . . . . .
H46 H 0.459416 0.617296 0.118627 0.077 Uiso 1 1 calc R U . . .
C47 C 0.4299(5) 0.7001(4) 0.0157(3) 0.0784(14) Uani 1 1 d . . . . .
H47 H 0.472644 0.747670 0.014716 0.094 Uiso 1 1 calc R U . . .
C48 C 0.3744(5) 0.7066(4) -0.0444(3) 0.0838(15) Uani 1 1 d . . . . .
H48 H 0.379600 0.758854 -0.086077 0.101 Uiso 1 1 calc R U . . .
C49 C 0.3111(5) 0.6361(4) -0.0434(3) 0.0824(14) Uani 1 1 d . . . . .
H49 H 0.273243 0.641550 -0.084160 0.099 Uiso 1 1 calc R U . . .
C50 C 0.3037(4) 0.5584(4) 0.0172(2) 0.0640(12) Uani 1 1 d . . . . .
C51 C 0.3307(4) 0.2825(4) 0.1785(2) 0.0556(11) Uani 1 1 d . . . . .
C52 C 0.3018(5) 0.1871(4) 0.1627(3) 0.0923(17) Uani 1 1 d . . . . .
H52A H 0.315664 0.186527 0.109003 0.138 Uiso 1 1 calc R U . . .
H52B H 0.215728 0.194030 0.183723 0.138 Uiso 1 1 calc R U . . .
H52C H 0.355861 0.120334 0.185258 0.138 Uiso 1 1 calc R U . . .
N1 N 0.5764(3) 0.4534(2) 0.28074(15) 0.0418(7) Uani 1 1 d . . . . .
N2 N 0.6280(3) 0.2421(2) 0.26942(16) 0.0447(7) Uani 1 1 d . . . . .
C61 C 0.5508(3) 0.5564(3) 0.2860(2) 0.0525(10) Uani 1 1 d . . . . .
H61 H 0.471851 0.594047 0.311194 0.063 Uiso 1 1 calc R U . . .
C62 C 0.6363(4) 0.6125(3) 0.2558(2) 0.0531(10) Uani 1 1 d . . . . .
H62 H 0.613124 0.685389 0.261894 0.064 Uiso 1 1 calc R U . . .
C63 C 0.7520(3) 0.5624(3) 0.21785(19) 0.0444(9) Uani 1 1 d . . . . .
C64 C 0.7847(3) 0.4498(3) 0.21166(19) 0.0422(9) Uani 1 1 d . . . . .
C65 C 0.9046(3) 0.3843(3) 0.1770(2) 0.0521(10) Uani 1 1 d . . . . .
H65 H 0.965928 0.416574 0.156080 0.063 Uiso 1 1 calc R U . . .
C66 C 0.9328(3) 0.2789(3) 0.1731(2) 0.0516(10) Uani 1 1 d . . . . .
H66 H 1.012477 0.239918 0.149615 0.062 Uiso 1 1 calc R U . . .
C67 C 0.8418(3) 0.2245(3) 0.2047(2) 0.0445(9) Uani 1 1 d . . . . .
C68 C 0.8676(4) 0.1123(3) 0.2030(2) 0.0519(11) Uani 1 1 d . . . . .
C69 C 0.7734(4) 0.0698(3) 0.2350(2) 0.0562(11) Uani 1 1 d . . . . .
H69 H 0.787527 -0.003825 0.235794 0.067 Uiso 1 1 calc R U . . .
C70 C 0.6570(4) 0.1367(3) 0.2663(2) 0.0551(11) Uani 1 1 d . . . . .
H70 H 0.594490 0.105533 0.286661 0.066 Uiso 1 1 calc R U . . .
C71 C 0.7217(3) 0.2861(3) 0.23940(18) 0.0391(9) Uani 1 1 d . . . . .
C72 C 0.6925(3) 0.3990(3) 0.24387(18) 0.0386(8) Uani 1 1 d . . . . .
C73 C 0.8431(3) 0.6225(3) 0.1852(2) 0.0479(9) Uani 1 1 d D . . . .
C74 C 0.8730(4) 0.6757(3) 0.2319(2) 0.0619(12) Uani 1 1 d D . . . .
H74 H 0.837228 0.673875 0.282908 0.074 Uiso 1 1 calc R U . . .
C75 C 0.9575(5) 0.7319(4) 0.2013(3) 0.0841(15) Uani 1 1 d D . . . .
H75 H 0.979370 0.766501 0.232614 0.101 Uiso 1 1 calc R U . . .
C76 C 1.0080(4) 0.7371(4) 0.1271(3) 0.0907(17) Uani 1 1 d D . . . .
H76 H 1.064175 0.775083 0.107805 0.109 Uiso 1 1 calc R U . . .
C77 C 0.9771(4) 0.6866(4) 0.0798(3) 0.0796(14) Uani 1 1 d D . . . .
H77 H 1.011190 0.690908 0.028481 0.096 Uiso 1 1 calc R U . . .
C78 C 0.8946(4) 0.6294(3) 0.1096(2) 0.0640(12) Uani 1 1 d D . . . .
H78 H 0.873528 0.594882 0.077856 0.077 Uiso 1 1 calc R U . . .
C79 C 0.9945(4) 0.0436(4) 0.1690(3) 0.0697(13) Uani 1 1 d D . . . .
C80 C 1.0280(6) 0.0506(5) 0.0926(4) 0.131(2) Uani 1 1 d D . . . .
H80 H 0.970727 0.095207 0.061818 0.158 Uiso 1 1 calc R U . . .
C81 C 1.1482(8) -0.0094(8) 0.0607(6) 0.202(6) Uani 1 1 d D . . . .
H81 H 1.171660 -0.004512 0.008335 0.243 Uiso 1 1 calc R U . . .
C82 C 1.2331(8) -0.0759(8) 0.1056(7) 0.214(8) Uani 1 1 d D . . . .
H82 H 1.314042 -0.115506 0.084311 0.256 Uiso 1 1 calc R U . . .
C83 C 1.1970(7) -0.0825(7) 0.1805(6) 0.197(5) Uani 1 1 d D . . . .
H83 H 1.253457 -0.127565 0.211525 0.237 Uiso 1 1 calc R U . . .
C84 C 1.0772(6) -0.0236(5) 0.2127(4) 0.131(2) Uani 1 1 d D . . . .
H84 H 1.053561 -0.030372 0.265034 0.157 Uiso 1 1 calc R U . . .
C91 C 0.5894(8) -0.1080(9) 0.0916(5) 0.155(4) Uani 0.7 1 d . . P . .
H91A H 0.661238 -0.116895 0.051723 0.233 Uiso 0.7 1 calc R U P . .
H91B H 0.518146 -0.051650 0.074381 0.233 Uiso 0.7 1 calc R U P . .
H91C H 0.571499 -0.175024 0.105918 0.233 Uiso 0.7 1 calc R U P . .
C92 C 0.6135(8) -0.0805(7) 0.1516(6) 0.119(3) Uani 0.7 1 d D . P . .
H92A H 0.618809 -0.007707 0.138604 0.143 Uiso 0.7 1 calc R U P . .
H92B H 0.695083 -0.129625 0.161704 0.143 Uiso 0.7 1 calc R U P . .
O92 O 0.5234(7) -0.0830(6) 0.2187(4) 0.151(3) Uani 0.7 1 d D . P . .
H92 H 0.545937 -0.068254 0.253267 0.226 Uiso 0.7 1 calc R U P . .

loop_
_atom_site_aniso_label
_atom_site_aniso_U_11
_atom_site_aniso_U_22
_atom_site_aniso_U_33
_atom_site_aniso_U_23
_atom_site_aniso_U_13
_atom_site_aniso_U_12
Tm1 0.04203(9) 0.05295(11) 0.04025(9) -0.00350(7) -0.00487(7) -0.02395(8)
O1 0.095(2) 0.070(2) 0.0486(18) 0.0101(16) 0.0018(16) -0.0382(19)
O2 0.126(3) 0.105(3) 0.0410(18) 0.0053(18) -0.0148(19) -0.057(2)
O3 0.087(2) 0.0620(19) 0.0425(16) -0.0007(14) -0.0019(15) -0.0437(17)
O4 0.0541(16) 0.0646(19) 0.0432(16) -0.0025(14) -0.0075(13) -0.0293(14)
C2 0.062(3) 0.059(3) 0.048(3) 0.006(2) -0.006(2) -0.018(2)
C3 0.041(2) 0.049(3) 0.034(2) 0.0049(18) -0.0046(17) -0.0123(19)
C4 0.045(2) 0.045(2) 0.045(2) 0.0039(19) -0.0029(19) -0.0126(19)
C5 0.057(2) 0.042(2) 0.053(3) 0.004(2) -0.004(2) -0.018(2)
C6 0.101(4) 0.056(3) 0.060(3) 0.008(2) -0.018(3) -0.037(3)
C7 0.122(4) 0.063(3) 0.091(4) 0.004(3) -0.033(3) -0.049(3)
C8 0.119(5) 0.087(4) 0.099(4) 0.010(4) -0.012(4) -0.069(4)
C9 0.131(5) 0.082(4) 0.071(3) 0.014(3) -0.002(3) -0.072(4)
C10 0.068(3) 0.048(3) 0.062(3) 0.005(2) -0.001(2) -0.021(2)
C11 0.035(2) 0.058(3) 0.041(2) -0.007(2) -0.0004(18) -0.0100(19)
C12 0.075(3) 0.093(4) 0.058(3) -0.008(3) -0.017(2) -0.036(3)
O21 0.0421(17) 0.074(2) 0.079(2) -0.0039(18) -0.0011(15) -0.0156(16)
O22 0.060(2) 0.069(2) 0.144(3) -0.036(2) -0.006(2) -0.0033(18)
O23 0.0434(17) 0.068(2) 0.112(3) -0.0362(19) 0.0127(16) -0.0270(15)
O24 0.0407(15) 0.0567(18) 0.0670(18) -0.0127(15) -0.0038(13) -0.0191(14)
C22 0.048(3) 0.059(3) 0.071(3) -0.009(3) -0.010(2) -0.008(2)
C23 0.044(2) 0.052(3) 0.049(2) -0.003(2) -0.0158(19) -0.013(2)
C24 0.041(2) 0.068(3) 0.048(2) -0.006(2) -0.0018(19) -0.022(2)
C25 0.041(2) 0.063(3) 0.050(2) 0.001(2) -0.0049(19) -0.022(2)
C26 0.050(3) 0.076(3) 0.067(3) -0.009(2) -0.001(2) -0.032(2)
C27 0.067(3) 0.086(4) 0.064(3) 0.002(3) -0.011(2) -0.049(3)
C28 0.057(3) 0.093(4) 0.073(3) 0.019(3) -0.020(2) -0.042(3)
C29 0.037(2) 0.088(4) 0.078(3) 0.014(3) -0.007(2) -0.022(2)
C30 0.048(2) 0.059(3) 0.053(3) 0.009(2) -0.014(2) -0.016(2)
C31 0.058(3) 0.052(3) 0.045(2) -0.004(2) -0.015(2) -0.022(2)
C32 0.068(3) 0.056(3) 0.108(4) -0.014(3) -0.017(3) -0.024(2)
O41 0.082(2) 0.112(3) 0.0507(19) 0.0075(19) -0.0257(17) -0.038(2)
O42 0.098(3) 0.152(3) 0.075(2) 0.002(2) -0.040(2) -0.068(3)
O43 0.0770(19) 0.071(2) 0.0439(16) 0.0036(14) -0.0202(15) -0.0354(16)
O44 0.0638(18) 0.0656(19) 0.0510(17) -0.0073(14) -0.0192(14) -0.0244(15)
C42 0.059(3) 0.104(4) 0.053(3) -0.005(3) -0.012(2) -0.035(3)
C43 0.048(2) 0.075(3) 0.038(2) -0.005(2) -0.0092(19) -0.024(2)
C44 0.046(2) 0.064(3) 0.038(2) -0.002(2) -0.0071(19) -0.014(2)
C45 0.053(3) 0.061(3) 0.042(2) -0.006(2) -0.002(2) -0.009(2)
C46 0.073(3) 0.056(3) 0.052(3) -0.006(2) -0.005(2) -0.012(2)
C47 0.099(4) 0.055(3) 0.066(3) -0.002(3) 0.002(3) -0.022(3)
C48 0.101(4) 0.068(4) 0.049(3) 0.006(3) 0.003(3) -0.005(3)
C49 0.085(4) 0.096(4) 0.049(3) 0.007(3) -0.015(3) -0.018(3)
C50 0.059(3) 0.075(3) 0.036(2) 0.001(2) -0.004(2) -0.004(2)
C51 0.047(2) 0.072(3) 0.051(3) -0.019(2) 0.000(2) -0.023(2)
C52 0.123(4) 0.090(4) 0.095(4) -0.014(3) -0.043(3) -0.056(4)
N1 0.0458(18) 0.044(2) 0.0386(17) -0.0030(15) -0.0061(14) -0.0212(15)
N2 0.0449(18) 0.049(2) 0.0441(18) -0.0020(15) -0.0070(14) -0.0229(16)
C61 0.050(2) 0.056(3) 0.054(3) -0.014(2) 0.0011(19) -0.023(2)
C62 0.062(3) 0.046(3) 0.057(3) -0.011(2) 0.000(2) -0.028(2)
C63 0.050(2) 0.051(3) 0.038(2) -0.0033(18) -0.0051(18) -0.026(2)
C64 0.045(2) 0.051(2) 0.035(2) -0.0034(18) -0.0034(17) -0.0255(19)
C65 0.042(2) 0.063(3) 0.055(3) -0.003(2) -0.0008(19) -0.029(2)
C66 0.039(2) 0.059(3) 0.056(3) -0.011(2) 0.0000(19) -0.019(2)
C67 0.043(2) 0.045(2) 0.046(2) -0.0040(19) -0.0072(18) -0.0165(19)
C68 0.046(2) 0.054(3) 0.053(3) -0.005(2) -0.007(2) -0.015(2)
C69 0.056(3) 0.039(2) 0.073(3) -0.008(2) -0.004(2) -0.019(2)
C70 0.051(3) 0.052(3) 0.064(3) -0.001(2) -0.006(2) -0.025(2)
C71 0.040(2) 0.047(2) 0.034(2) -0.0011(18) -0.0075(16) -0.0197(18)
C72 0.043(2) 0.046(2) 0.0313(19) -0.0044(17) -0.0061(16) -0.0198(18)
C73 0.051(2) 0.048(2) 0.048(2) -0.0003(19) -0.0066(19) -0.024(2)
C74 0.079(3) 0.063(3) 0.058(3) -0.002(2) -0.017(2) -0.041(3)
C75 0.097(4) 0.082(4) 0.099(4) 0.000(3) -0.030(3) -0.059(3)
C76 0.075(3) 0.087(4) 0.118(5) 0.008(4) -0.001(3) -0.056(3)
C77 0.076(3) 0.075(4) 0.078(3) 0.001(3) 0.016(3) -0.037(3)
C78 0.073(3) 0.071(3) 0.055(3) -0.002(2) -0.002(2) -0.041(3)
C79 0.059(3) 0.052(3) 0.099(4) -0.025(3) 0.012(3) -0.028(3)
C80 0.105(5) 0.158(6) 0.123(6) -0.073(5) 0.044(4) -0.044(4)
C81 0.133(8) 0.205(11) 0.267(12) -0.162(10) 0.120(8) -0.081(7)
C82 0.088(6) 0.130(8) 0.42(2) -0.166(11) 0.101(9) -0.047(6)
C83 0.065(5) 0.134(7) 0.336(15) -0.058(9) -0.003(7) 0.026(5)
C84 0.071(4) 0.107(5) 0.173(7) -0.011(5) -0.011(4) 0.009(4)
C91 0.106(8) 0.241(13) 0.124(8) -0.013(8) -0.050(7) -0.050(8)
C92 0.110(8) 0.107(7) 0.136(9) -0.024(7) -0.045(7) -0.012(6)
O92 0.180(7) 0.131(6) 0.113(5) -0.014(5) -0.084(5) 0.015(5)

loop_
_atom_type_symbol
_atom_type_description
_atom_type_scat_dispersion_real
_atom_type_scat_dispersion_imag
_atom_type_scat_source
C C 0.0015 0.0009 'International Tables Vol C Tables 4.2.6.8 and 6.1.1.4'
H H 0.0000 0.0000 'International Tables Vol C Tables 4.2.6.8 and 6.1.1.4'
N N 0.0030 0.0019 'International Tables Vol C Tables 4.2.6.8 and 6.1.1.4'
O O 0.0056 0.0036 'International Tables Vol C Tables 4.2.6.8 and 6.1.1.4'
Tm Tm -0.3084 3.5155 'International Tables Vol C Tables 4.2.6.8 and 6.1.1.4'

loop_
_exptl_crystal_face_index_h
_exptl_crystal_face_index_k
_exptl_crystal_face_index_l
_exptl_crystal_face_perp_dist
2 3 -8 0.0370
-2 -2 7 0.0470
-2 -5 -6 0.1390
2 5 4 0.1610
-4 4 -1 0.0110
4 -4 1 0.0200

loop_
_geom_angle_atom_site_label_1
_geom_angle_atom_site_label_2
_geom_angle_atom_site_label_3
_geom_angle
_geom_angle_site_symmetry_1
_geom_angle_site_symmetry_3
_geom_angle_publ_flag
O23 Tm1 O3 77.60(10) . . ?
O23 Tm1 O43 93.50(10) . . ?
O3 Tm1 O43 141.97(8) . . ?
O23 Tm1 O44 76.15(9) . . ?
O3 Tm1 O44 71.73(9) . . ?
O43 Tm1 O44 70.24(9) . . ?
O23 Tm1 O24 70.33(9) . . ?
O3 Tm1 O24 127.63(9) . . ?
O43 Tm1 O24 81.28(9) . . ?
O44 Tm1 O24 134.08(9) . . ?
O23 Tm1 O4 102.80(10) . . ?
O3 Tm1 O4 69.90(8) . . ?
O43 Tm1 O4 147.46(8) . . ?
O44 Tm1 O4 140.82(9) . . ?
O24 Tm1 O4 78.10(9) . . ?
O23 Tm1 N2 146.46(9) . . ?
O3 Tm1 N2 77.04(9) . . ?
O43 Tm1 N2 93.11(9) . . ?
O44 Tm1 N2 75.30(9) . . ?
O24 Tm1 N2 143.20(8) . . ?
O4 Tm1 N2 88.63(9) . . ?
O23 Tm1 N1 147.51(10) . . ?
O3 Tm1 N1 131.72(10) . . ?
O43 Tm1 N1 71.35(9) . . ?
O44 Tm1 N1 121.84(9) . . ?
O24 Tm1 N1 78.87(9) . . ?
O4 Tm1 N1 80.11(8) . . ?
N2 Tm1 N1 65.00(9) . . ?
C10 O1 C2 121.9(3) . . ?
C4 O3 Tm1 133.5(2) . . ?
C11 O4 Tm1 138.1(2) . . ?
O2 C2 O1 113.6(4) . . ?
O2 C2 C3 128.1(4) . . ?
O1 C2 C3 118.3(4) . . ?
C4 C3 C2 120.5(3) . . ?
C4 C3 C11 118.8(3) . . ?
C2 C3 C11 120.7(3) . . ?
O3 C4 C3 125.2(3) . . ?
O3 C4 C5 116.7(3) . . ?
C3 C4 C5 118.1(3) . . ?
C10 C5 C6 119.4(4) . . ?
C10 C5 C4 118.9(4) . . ?
C6 C5 C4 121.6(3) . . ?
C7 C6 C5 120.3(4) . . ?
C7 C6 H6 119.9 . . ?
C5 C6 H6 119.9 . . ?
C6 C7 C8 119.2(4) . . ?
C6 C7 H7 120.4 . . ?
C8 C7 H7 120.4 . . ?
C9 C8 C7 121.5(4) . . ?
C9 C8 H8 119.2 . . ?
C7 C8 H8 119.2 . . ?
C8 C9 C10 118.6(4) . . ?
C8 C9 H9 120.7 . . ?
C10 C9 H9 120.7 . . ?
O1 C10 C5 122.1(3) . . ?
O1 C10 C9 117.0(4) . . ?
C5 C10 C9 121.0(4) . . ?
O4 C11 C3 122.4(3) . . ?
O4 C11 C12 116.4(3) . . ?
C3 C11 C12 121.2(3) . . ?
C11 C12 H12A 109.5 . . ?
C11 C12 H12B 109.5 . . ?
H12A C12 H12B 109.5 . . ?
C11 C12 H12C 109.5 . . ?
H12A C12 H12C 109.5 . . ?
H12B C12 H12C 109.5 . . ?
C30 O21 C22 122.0(3) . . ?
C24 O23 Tm1 141.1(2) . . ?
C31 O24 Tm1 141.1(2) . . ?
O22 C22 O21 114.7(4) . . ?
O22 C22 C23 127.4(4) . . ?
O21 C22 C23 117.8(4) . . ?
C24 C23 C31 118.9(3) . . ?
C24 C23 C22 120.5(3) . . ?
C31 C23 C22 120.6(4) . . ?
O23 C24 C23 125.7(3) . . ?
O23 C24 C25 116.1(4) . . ?
C23 C24 C25 118.2(4) . . ?
C30 C25 C26 119.4(3) . . ?
C30 C25 C24 119.1(4) . . ?
C26 C25 C24 121.5(4) . . ?
C27 C26 C25 119.9(4) . . ?
C27 C26 H26 120.0 . . ?
C25 C26 H26 120.0 . . ?
C28 C27 C26 119.9(4) . . ?
C28 C27 H27 120.0 . . ?
C26 C27 H27 120.0 . . ?
C27 C28 C29 121.1(4) . . ?
C27 C28 H28 119.5 . . ?
C29 C28 H28 119.5 . . ?
C28 C29 C30 118.9(4) . . ?
C28 C29 H29 120.6 . . ?
C30 C29 H29 120.6 . . ?
C25 C30 O21 122.3(3) . . ?
C25 C30 C29 120.8(4) . . ?
O21 C30 C29 116.9(4) . . ?
O24 C31 C23 122.4(4) . . ?
O24 C31 C32 116.7(3) . . ?
C23 C31 C32 120.9(4) . . ?
C31 C32 H32A 109.5 . . ?
C31 C32 H32B 109.5 . . ?
H32A C32 H32B 109.5 . . ?
C31 C32 H32C 109.5 . . ?
H32A C32 H32C 109.5 . . ?
H32B C32 H32C 109.5 . . ?
C50 O41 C42 121.8(3) . . ?
C44 O43 Tm1 137.4(2) . . ?
C51 O44 Tm1 136.8(3) . . ?
O42 C42 O41 113.8(4) . . ?
O42 C42 C43 127.8(5) . . ?
O41 C42 C43 118.4(4) . . ?
C44 C43 C51 119.3(3) . . ?
C44 C43 C42 120.6(4) . . ?
C51 C43 C42 119.6(4) . . ?
O43 C44 C43 124.9(4) . . ?
O43 C44 C45 118.1(3) . . ?
C43 C44 C45 117.0(4) . . ?
C50 C45 C46 119.3(4) . . ?
C50 C45 C44 118.9(4) . . ?
C46 C45 C44 121.7(4) . . ?
C47 C46 C45 119.9(4) . . ?
C47 C46 H46 120.1 . . ?
C45 C46 H46 120.1 . . ?
C48 C47 C46 119.6(4) . . ?
C48 C47 H47 120.2 . . ?
C46 C47 H47 120.2 . . ?
C47 C48 C49 120.5(5) . . ?
C47 C48 H48 119.7 . . ?
C49 C48 H48 119.7 . . ?
C50 C49 C48 120.2(5) . . ?
C50 C49 H49 119.9 . . ?
C48 C49 H49 119.9 . . ?
O41 C50 C49 117.5(4) . . ?
O41 C50 C45 122.2(4) . . ?
C49 C50 C45 120.4(5) . . ?
O44 C51 C43 122.3(3) . . ?
O44 C51 C52 115.0(4) . . ?
C43 C51 C52 122.5(4) . . ?
C51 C52 H52A 109.5 . . ?
C51 C52 H52B 109.5 . . ?
H52A C52 H52B 109.5 . . ?
C51 C52 H52C 109.5 . . ?
H52A C52 H52C 109.5 . . ?
H52B C52 H52C 109.5 . . ?
C61 N1 C72 117.7(3) . . ?
C61 N1 Tm1 123.1(2) . . ?
C72 N1 Tm1 118.3(2) . . ?
C70 N2 C71 116.6(3) . . ?
C70 N2 Tm1 122.9(2) . . ?
C71 N2 Tm1 120.2(2) . . ?
N1 C61 C62 123.4(4) . . ?
N1 C61 H61 118.3 . . ?
C62 C61 H61 118.3 . . ?
C63 C62 C61 121.0(4) . . ?
C63 C62 H62 119.5 . . ?
C61 C62 H62 119.5 . . ?
C62 C63 C64 117.6(3) . . ?
C62 C63 C73 121.0(3) . . ?
C64 C63 C73 121.4(3) . . ?
C72 C64 C65 117.8(3) . . ?
C72 C64 C63 117.8(3) . . ?
C65 C64 C63 124.4(3) . . ?
C66 C65 C64 123.0(3) . . ?
C66 C65 H65 118.5 . . ?
C64 C65 H65 118.5 . . ?
C65 C66 C67 121.0(3) . . ?
C65 C66 H66 119.5 . . ?
C67 C66 H66 119.5 . . ?
C71 C67 C68 118.7(3) . . ?
C71 C67 C66 118.1(3) . . ?
C68 C67 C66 123.2(3) . . ?
C69 C68 C67 117.8(4) . . ?
C69 C68 C79 121.8(4) . . ?
C67 C68 C79 120.4(3) . . ?
C68 C69 C70 119.8(4) . . ?
C68 C69 H69 120.1 . . ?
C70 C69 H69 120.1 . . ?
N2 C70 C69 124.8(3) . . ?
N2 C70 H70 117.6 . . ?
C69 C70 H70 117.6 . . ?
N2 C71 C67 122.4(3) . . ?
N2 C71 C72 117.1(3) . . ?
C67 C71 C72 120.5(3) . . ?
N1 C72 C64 122.5(3) . . ?
N1 C72 C71 117.9(3) . . ?
C64 C72 C71 119.6(3) . . ?
C78 C73 C74 119.1(3) . . ?
C78 C73 C63 121.7(3) . . ?
C74 C73 C63 119.2(3) . . ?
C73 C74 C75 119.1(4) . . ?
C73 C74 H74 120.5 . . ?
C75 C74 H74 120.5 . . ?
C76 C75 C74 121.0(4) . . ?
C76 C75 H75 119.5 . . ?
C74 C75 H75 119.5 . . ?
C75 C76 C77 120.5(4) . . ?
C75 C76 H76 119.7 . . ?
C77 C76 H76 119.7 . . ?
C76 C77 C78 119.0(4) . . ?
C76 C77 H77 120.5 . . ?
C78 C77 H77 120.5 . . ?
C73 C78 C77 121.3(4) . . ?
C73 C78 H78 119.4 . . ?
C77 C78 H78 119.4 . . ?
C84 C79 C80 119.6(5) . . ?
C84 C79 C68 121.2(5) . . ?
C80 C79 C68 119.3(5) . . ?
C79 C80 C81 119.4(7) . . ?
C79 C80 H80 120.3 . . ?
C81 C80 H80 120.3 . . ?
C80 C81 C82 120.7(9) . . ?
C80 C81 H81 119.7 . . ?
C82 C81 H81 119.7 . . ?
C83 C82 C81 118.6(8) . . ?
C83 C82 H82 120.7 . . ?
C81 C82 H82 120.7 . . ?
C82 C83 C84 121.1(9) . . ?
C82 C83 H83 119.4 . . ?
C84 C83 H83 119.4 . . ?
C79 C84 C83 120.6(7) . . ?
C79 C84 H84 119.7 . . ?
C83 C84 H84 119.7 . . ?
C92 C91 H91A 109.5 . . ?
C92 C91 H91B 109.5 . . ?
H91A C91 H91B 109.5 . . ?
C92 C91 H91C 109.5 . . ?
H91A C91 H91C 109.5 . . ?
H91B C91 H91C 109.5 . . ?
C91 C92 O92 114.9(8) . . ?
C91 C92 H92A 108.5 . . ?
O92 C92 H92A 108.5 . . ?
C91 C92 H92B 108.5 . . ?
O92 C92 H92B 108.5 . . ?
H92A C92 H92B 107.5 . . ?
C92 O92 H92 109.5 . . ?

loop_
_geom_bond_atom_site_label_1
_geom_bond_atom_site_label_2
_geom_bond_distance
_geom_bond_site_symmetry_2
_geom_bond_publ_flag
Tm1 O23 2.228(2) . ?
Tm1 O3 2.258(2) . ?
Tm1 O43 2.270(3) . ?
Tm1 O44 2.313(2) . ?
Tm1 O24 2.319(3) . ?
Tm1 O4 2.335(2) . ?
Tm1 N2 2.485(3) . ?
Tm1 N1 2.528(2) . ?
O1 C10 1.371(5) . ?
O1 C2 1.390(4) . ?
O2 C2 1.209(4) . ?
O3 C4 1.256(4) . ?
O4 C11 1.254(4) . ?
C2 C3 1.441(5) . ?
C3 C4 1.410(5) . ?
C3 C11 1.444(5) . ?
C4 C5 1.470(5) . ?
C5 C10 1.374(5) . ?
C5 C6 1.385(5) . ?
C6 C7 1.385(5) . ?
C6 H6 0.9300 . ?
C7 C8 1.386(6) . ?
C7 H7 0.9300 . ?
C8 C9 1.362(6) . ?
C8 H8 0.9300 . ?
C9 C10 1.399(5) . ?
C9 H9 0.9300 . ?
C11 C12 1.501(5) . ?
C12 H12A 0.9600 . ?
C12 H12B 0.9600 . ?
C12 H12C 0.9600 . ?
O21 C30 1.373(4) . ?
O21 C22 1.398(4) . ?
O22 C22 1.197(4) . ?
O23 C24 1.273(4) . ?
O24 C31 1.253(4) . ?
C22 C23 1.453(5) . ?
C23 C24 1.413(5) . ?
C23 C31 1.444(5) . ?
C24 C25 1.471(4) . ?
C25 C30 1.370(5) . ?
C25 C26 1.394(5) . ?
C26 C27 1.383(5) . ?
C26 H26 0.9300 . ?
C27 C28 1.372(6) . ?
C27 H27 0.9300 . ?
C28 C29 1.373(5) . ?
C28 H28 0.9300 . ?
C29 C30 1.399(5) . ?
C29 H29 0.9300 . ?
C31 C32 1.513(5) . ?
C32 H32A 0.9600 . ?
C32 H32B 0.9600 . ?
C32 H32C 0.9600 . ?
O41 C50 1.363(5) . ?
O41 C42 1.384(5) . ?
O42 C42 1.203(4) . ?
O43 C44 1.270(4) . ?
O44 C51 1.247(4) . ?
C42 C43 1.438(5) . ?
C43 C44 1.421(5) . ?
C43 C51 1.427(5) . ?
C44 C45 1.469(5) . ?
C45 C50 1.387(5) . ?
C45 C46 1.397(5) . ?
C46 C47 1.387(5) . ?
C46 H46 0.9300 . ?
C47 C48 1.375(6) . ?
C47 H47 0.9300 . ?
C48 C49 1.380(6) . ?
C48 H48 0.9300 . ?
C49 C50 1.366(6) . ?
C49 H49 0.9300 . ?
C51 C52 1.520(5) . ?
C52 H52A 0.9600 . ?
C52 H52B 0.9600 . ?
C52 H52C 0.9600 . ?
N1 C61 1.311(4) . ?
N1 C72 1.363(4) . ?
N2 C70 1.328(4) . ?
N2 C71 1.370(4) . ?
C61 C62 1.400(4) . ?
C61 H61 0.9300 . ?
C62 C63 1.353(5) . ?
C62 H62 0.9300 . ?
C63 C64 1.427(5) . ?
C63 C73 1.496(4) . ?
C64 C72 1.420(4) . ?
C64 C65 1.424(5) . ?
C65 C66 1.332(5) . ?
C65 H65 0.9300 . ?
C66 C67 1.440(4) . ?
C66 H66 0.9300 . ?
C67 C71 1.408(5) . ?
C67 C68 1.418(5) . ?
C68 C69 1.368(5) . ?
C68 C79 1.488(5) . ?
C69 C70 1.384(5) . ?
C69 H69 0.9300 . ?
C70 H70 0.9300 . ?
C71 C72 1.431(4) . ?
C73 C78 1.374(5) . ?
C73 C74 1.384(4) . ?
C74 C75 1.392(5) . ?
C74 H74 0.9300 . ?
C75 C76 1.348(6) . ?
C75 H75 0.9300 . ?
C76 C77 1.374(6) . ?
C76 H76 0.9300 . ?
C77 C78 1.382(5) . ?
C77 H77 0.9300 . ?
C78 H78 0.9300 . ?
C79 C84 1.345(7) . ?
C79 C80 1.357(6) . ?
C80 C81 1.387(8) . ?
C80 H80 0.9300 . ?
C81 C82 1.373(12) . ?
C81 H81 0.9300 . ?
C82 C83 1.332(12) . ?
C82 H82 0.9300 . ?
C83 C84 1.380(8) . ?
C83 H83 0.9300 . ?
C84 H84 0.9300 . ?
C91 C92 1.342(9) . ?
C91 H91A 0.9600 . ?
C91 H91B 0.9600 . ?
C91 H91C 0.9600 . ?
C92 O92 1.420(7) . ?
C92 H92A 0.9700 . ?
C92 H92B 0.9700 . ?
O92 H92 0.8200 . ?

loop_
_geom_hbond_atom_site_label_D
_geom_hbond_atom_site_label_H
_geom_hbond_atom_site_label_A
_geom_hbond_distance_DH
_geom_hbond_distance_HA
_geom_hbond_distance_DA
_geom_hbond_angle_DHA
_geom_hbond_site_symmetry_A
_geom_hbond_publ_flag
C61 H61 O24 0.93 2.39 3.041(4) 126.6 . yes
C70 H70 O3 0.93 2.43 3.005(5) 119.7 . yes

loop_
_geom_torsion_atom_site_label_1
_geom_torsion_atom_site_label_2
_geom_torsion_atom_site_label_3
_geom_torsion_atom_site_label_4
_geom_torsion
_geom_torsion_site_symmetry_1
_geom_torsion_site_symmetry_2
_geom_torsion_site_symmetry_3
_geom_torsion_site_symmetry_4
_geom_torsion_publ_flag
C10 O1 C2 O2 178.7(4) . . . . ?
C10 O1 C2 C3 -0.6(6) . . . . ?
O2 C2 C3 C4 177.5(4) . . . . ?
O1 C2 C3 C4 -3.3(6) . . . . ?
O2 C2 C3 C11 -3.3(7) . . . . ?
O1 C2 C3 C11 175.9(3) . . . . ?
Tm1 O3 C4 C3 -41.2(6) . . . . ?
Tm1 O3 C4 C5 139.8(3) . . . . ?
C2 C3 C4 O3 -175.9(4) . . . . ?
C11 C3 C4 O3 4.9(6) . . . . ?
C2 C3 C4 C5 3.1(6) . . . . ?
C11 C3 C4 C5 -176.2(3) . . . . ?
O3 C4 C5 C10 -180.0(4) . . . . ?
C3 C4 C5 C10 1.0(6) . . . . ?
O3 C4 C5 C6 -4.3(6) . . . . ?
C3 C4 C5 C6 176.6(4) . . . . ?
C10 C5 C6 C7 0.4(7) . . . . ?
C4 C5 C6 C7 -175.2(4) . . . . ?
C5 C6 C7 C8 0.2(8) . . . . ?
C6 C7 C8 C9 -1.1(9) . . . . ?
C7 C8 C9 C10 1.4(9) . . . . ?
C2 O1 C10 C5 4.9(6) . . . . ?
C2 O1 C10 C9 -175.7(4) . . . . ?
C6 C5 C10 O1 179.3(4) . . . . ?
C4 C5 C10 O1 -4.9(6) . . . . ?
C6 C5 C10 C9 -0.1(7) . . . . ?
C4 C5 C10 C9 175.7(4) . . . . ?
C8 C9 C10 O1 179.8(5) . . . . ?
C8 C9 C10 C5 -0.8(8) . . . . ?
Tm1 O4 C11 C3 2.9(6) . . . . ?
Tm1 O4 C11 C12 -177.4(2) . . . . ?
C4 C3 C11 O4 12.8(6) . . . . ?
C2 C3 C11 O4 -166.4(4) . . . . ?
C4 C3 C11 C12 -166.9(3) . . . . ?
C2 C3 C11 C12 13.9(6) . . . . ?
C30 O21 C22 O22 178.0(4) . . . . ?
C30 O21 C22 C23 -2.1(6) . . . . ?
O22 C22 C23 C24 -178.8(5) . . . . ?
O21 C22 C23 C24 1.3(6) . . . . ?
O22 C22 C23 C31 1.6(7) . . . . ?
O21 C22 C23 C31 -178.3(3) . . . . ?
Tm1 O23 C24 C23 6.6(7) . . . . ?
Tm1 O23 C24 C25 -175.8(3) . . . . ?
C31 C23 C24 O23 -1.4(6) . . . . ?
C22 C23 C24 O23 179.0(4) . . . . ?
C31 C23 C24 C25 -179.0(3) . . . . ?
C22 C23 C24 C25 1.4(6) . . . . ?
O23 C24 C25 C30 178.7(4) . . . . ?
C23 C24 C25 C30 -3.5(6) . . . . ?
O23 C24 C25 C26 0.1(6) . . . . ?
C23 C24 C25 C26 177.9(4) . . . . ?
C30 C25 C26 C27 0.7(6) . . . . ?
C24 C25 C26 C27 179.3(4) . . . . ?
C25 C26 C27 C28 -0.7(6) . . . . ?
C26 C27 C28 C29 0.4(7) . . . . ?
C27 C28 C29 C30 -0.1(7) . . . . ?
C26 C25 C30 O21 -178.6(4) . . . . ?
C24 C25 C30 O21 2.8(6) . . . . ?
C26 C25 C30 C29 -0.3(6) . . . . ?
C24 C25 C30 C29 -179.0(4) . . . . ?
C22 O21 C30 C25 0.0(6) . . . . ?
C22 O21 C30 C29 -178.3(4) . . . . ?
C28 C29 C30 C25 0.0(6) . . . . ?
C28 C29 C30 O21 178.3(4) . . . . ?
Tm1 O24 C31 C23 7.7(6) . . . . ?
Tm1 O24 C31 C32 -170.7(3) . . . . ?
C24 C23 C31 O24 -4.7(6) . . . . ?
C22 C23 C31 O24 174.9(4) . . . . ?
C24 C23 C31 C32 173.7(4) . . . . ?
C22 C23 C31 C32 -6.7(6) . . . . ?
C50 O41 C42 O42 178.5(4) . . . . ?
C50 O41 C42 C43 0.9(6) . . . . ?
O42 C42 C43 C44 -168.7(5) . . . . ?
O41 C42 C43 C44 8.6(6) . . . . ?
O42 C42 C43 C51 18.7(7) . . . . ?
O41 C42 C43 C51 -164.0(4) . . . . ?
Tm1 O43 C44 C43 -4.0(6) . . . . ?
Tm1 O43 C44 C45 178.5(2) . . . . ?
C51 C43 C44 O43 -17.2(6) . . . . ?
C42 C43 C44 O43 170.2(4) . . . . ?
C51 C43 C44 C45 160.4(3) . . . . ?
C42 C43 C44 C45 -12.2(6) . . . . ?
O43 C44 C45 C50 -175.4(4) . . . . ?
C43 C44 C45 C50 6.9(6) . . . . ?
O43 C44 C45 C46 8.5(6) . . . . ?
C43 C44 C45 C46 -169.2(4) . . . . ?
C50 C45 C46 C47 1.0(6) . . . . ?
C44 C45 C46 C47 177.1(4) . . . . ?
C45 C46 C47 C48 -0.1(7) . . . . ?
C46 C47 C48 C49 -0.1(7) . . . . ?
C47 C48 C49 C50 -0.5(8) . . . . ?
C42 O41 C50 C49 173.8(4) . . . . ?
C42 O41 C50 C45 -6.4(6) . . . . ?
C48 C49 C50 O41 -178.7(4) . . . . ?
C48 C49 C50 C45 1.4(7) . . . . ?
C46 C45 C50 O41 178.5(4) . . . . ?
C44 C45 C50 O41 2.3(6) . . . . ?
C46 C45 C50 C49 -1.7(6) . . . . ?
C44 C45 C50 C49 -177.8(4) . . . . ?
Tm1 O44 C51 C43 27.2(6) . . . . ?
Tm1 O44 C51 C52 -156.9(3) . . . . ?
C44 C43 C51 O44 6.3(6) . . . . ?
C42 C43 C51 O44 179.0(4) . . . . ?
C44 C43 C51 C52 -169.3(4) . . . . ?
C42 C43 C51 C52 3.3(6) . . . . ?
C72 N1 C61 C62 0.1(5) . . . . ?
Tm1 N1 C61 C62 -169.1(3) . . . . ?
N1 C61 C62 C63 0.8(6) . . . . ?
C61 C62 C63 C64 -1.7(5) . . . . ?
C61 C62 C63 C73 179.7(3) . . . . ?
C62 C63 C64 C72 1.7(5) . . . . ?
C73 C63 C64 C72 -179.7(3) . . . . ?
C62 C63 C64 C65 -176.7(4) . . . . ?
C73 C63 C64 C65 1.9(5) . . . . ?
C72 C64 C65 C66 0.6(5) . . . . ?
C63 C64 C65 C66 179.0(4) . . . . ?
C64 C65 C66 C67 -0.2(6) . . . . ?
C65 C66 C67 C71 0.4(5) . . . . ?
C65 C66 C67 C68 -179.1(4) . . . . ?
C71 C67 C68 C69 0.4(5) . . . . ?
C66 C67 C68 C69 179.9(4) . . . . ?
C71 C67 C68 C79 -178.1(4) . . . . ?
C66 C67 C68 C79 1.4(6) . . . . ?
C67 C68 C69 C70 1.2(6) . . . . ?
C79 C68 C69 C70 179.7(4) . . . . ?
C71 N2 C70 C69 -0.3(6) . . . . ?
Tm1 N2 C70 C69 173.8(3) . . . . ?
C68 C69 C70 N2 -1.4(6) . . . . ?
C70 N2 C71 C67 2.0(5) . . . . ?
Tm1 N2 C71 C67 -172.3(2) . . . . ?
C70 N2 C71 C72 -178.7(3) . . . . ?
Tm1 N2 C71 C72 7.0(4) . . . . ?
C68 C67 C71 N2 -2.1(5) . . . . ?
C66 C67 C71 N2 178.4(3) . . . . ?
C68 C67 C71 C72 178.6(3) . . . . ?
C66 C67 C71 C72 -0.9(5) . . . . ?
C61 N1 C72 C64 0.0(5) . . . . ?
Tm1 N1 C72 C64 169.7(2) . . . . ?
C61 N1 C72 C71 178.7(3) . . . . ?
Tm1 N1 C72 C71 -11.6(4) . . . . ?
C65 C64 C72 N1 177.6(3) . . . . ?
C63 C64 C72 N1 -0.9(5) . . . . ?
C65 C64 C72 C71 -1.1(5) . . . . ?
C63 C64 C72 C71 -179.6(3) . . . . ?
N2 C71 C72 N1 3.2(5) . . . . ?
C67 C71 C72 N1 -177.5(3) . . . . ?
N2 C71 C72 C64 -178.1(3) . . . . ?
C67 C71 C72 C64 1.3(5) . . . . ?
C62 C63 C73 C78 -123.2(4) . . . . ?
C64 C63 C73 C78 58.2(5) . . . . ?
C62 C63 C73 C74 54.5(5) . . . . ?
C64 C63 C73 C74 -124.0(4) . . . . ?
C78 C73 C74 C75 -1.9(6) . . . . ?
C63 C73 C74 C75 -179.8(4) . . . . ?
C73 C74 C75 C76 1.4(8) . . . . ?
C74 C75 C76 C77 0.0(8) . . . . ?
C75 C76 C77 C78 -0.8(8) . . . . ?
C74 C73 C78 C77 1.2(7) . . . . ?
C63 C73 C78 C77 178.9(4) . . . . ?
C76 C77 C78 C73 0.2(7) . . . . ?
C69 C68 C79 C84 -76.4(6) . . . . ?
C67 C68 C79 C84 102.0(5) . . . . ?
C69 C68 C79 C80 105.0(5) . . . . ?
C67 C68 C79 C80 -76.6(5) . . . . ?
C84 C79 C80 C81 -1.8(9) . . . . ?
C68 C79 C80 C81 176.9(6) . . . . ?
C79 C80 C81 C82 0.3(13) . . . . ?
C80 C81 C82 C83 0.7(17) . . . . ?
C81 C82 C83 C84 -0.3(17) . . . . ?
C80 C79 C84 C83 2.2(9) . . . . ?
C68 C79 C84 C83 -176.5(6) . . . . ?
C82 C83 C84 C79 -1.1(14) . . . . ?
